data_7202857
loop_
_publ_author_name
'Childs, Scott L.'
'Hardcastle, Kenneth I.'

_publ_section_title
;
 Cocrystals of chlorzoxazone with carboxylic acids
;
_journal_issue 5
_journal_name_full CrystEngComm
_journal_page_first 364
_journal_paper_doi 10.1039/b703292g
_journal_volume 9
_journal_year 2007
_chemical_formula_moiety 'C7 H4 Cl N O2, C7 H6 O4'
_chemical_formula_sum 'C14 H10 Cl N O6'
_chemical_formula_weight 323.68
_chemical_melting_point 452.3
_chemical_name_common '5-Chloro-2(3H)-benzoxazolone 2,4-dihydroxybenzoic acid'
_chemical_name_systematic
;

5-Chloro-2(3H)-benzoxazolone 2,4-dihydroxybenzoic acid

;
_space_group_IT_number 2
_symmetry_cell_setting triclinic
_symmetry_space_group_name_Hall '-P 1'
_symmetry_space_group_name_H-M 'P -1'
_atom_sites_solution_hydrogens geom
_atom_sites_solution_primary direct
_atom_sites_solution_secondary difmap
_audit_creation_method SHELXL-97
_cell_angle_alpha 77.722(3)
_cell_angle_beta 88.476(2)
_cell_angle_gamma 66.354(2)
_cell_formula_units_Z 2
_cell_length_a 6.7431(5)
_cell_length_b 8.0503(6)
_cell_length_c 13.8001(10)
_cell_measurement_reflns_used 1206
_cell_measurement_temperature 173(2)
_cell_measurement_theta_max 66.81
_cell_measurement_theta_min 3.26
_cell_volume 669.09(9)
_computing_cell_refinement 'Bruker SMART'
_computing_data_collection 'Bruker SMART'
_computing_data_reduction 'Bruker SAINT'
_computing_molecular_graphics 'Bruker SHELXTL'
_computing_publication_material 'Bruker SHELXTL'
_computing_structure_refinement 'SHELXL-97 (Sheldrick, 1997)'
_computing_structure_solution 'SHELXS-97 (Sheldrick, 1990)'
_diffrn_ambient_temperature 173(2)
_diffrn_measured_fraction_theta_full 0.843
_diffrn_measured_fraction_theta_max 0.843
_diffrn_measurement_device_type 'CCD area detector'
_diffrn_measurement_method 'phi and omega scans'
_diffrn_radiation_monochromator graphite
_diffrn_radiation_source 'fine-focus sealed tube'
_diffrn_radiation_type CuK\a
_diffrn_radiation_wavelength 1.54178
_diffrn_reflns_av_R_equivalents 0.0211
_diffrn_reflns_av_sigmaI/netI 0.0315
_diffrn_reflns_limit_h_max 7
_diffrn_reflns_limit_h_min -8
_diffrn_reflns_limit_k_max 9
_diffrn_reflns_limit_k_min -8
_diffrn_reflns_limit_l_max 16
_diffrn_reflns_limit_l_min -14
_diffrn_reflns_number 3349
_diffrn_reflns_theta_full 67.05
_diffrn_reflns_theta_max 67.05
_diffrn_reflns_theta_min 3.28
_exptl_absorpt_coefficient_mu 2.840
_exptl_absorpt_correction_T_max 0.7643
_exptl_absorpt_correction_T_min 0.6289
_exptl_absorpt_correction_type multi-scan
_exptl_absorpt_process_details 'SADABS V2.10, Sheldrick 2003'
_exptl_crystal_colour colorless
_exptl_crystal_density_diffrn 1.607
_exptl_crystal_density_meas 0
_exptl_crystal_density_method 'not measured'
_exptl_crystal_description rhomboid
_exptl_crystal_F_000 332
_exptl_crystal_size_max 0.18
_exptl_crystal_size_mid 0.15
_exptl_crystal_size_min 0.10
_refine_diff_density_max 0.241
_refine_diff_density_min -0.362
_refine_diff_density_rms 0.092
_refine_ls_extinction_method none
_refine_ls_goodness_of_fit_ref 1.067
_refine_ls_hydrogen_treatment constr
_refine_ls_matrix_type full
_refine_ls_number_parameters 199
_refine_ls_number_reflns 2014
_refine_ls_number_restraints 0
_refine_ls_restrained_S_all 1.067
_refine_ls_R_factor_all 0.0465
_refine_ls_R_factor_gt 0.0413
_refine_ls_shift/su_max 0.001
_refine_ls_shift/su_mean 0.000
_refine_ls_structure_factor_coef Fsqd
_refine_ls_weighting_details 'calc w=1/[\s^2^(Fo^2^)+(0.0523P)^2^+0.3796P] where P=(Fo^2^+2Fc^2^)/3'
_refine_ls_weighting_scheme calc
_refine_ls_wR_factor_gt 0.0991
_refine_ls_wR_factor_ref 0.1023
_reflns_number_gt 1801
_reflns_number_total 2014
_reflns_threshold_expression >2sigma(I)
_cod_data_source_file b703292g.txt
_cod_data_source_block a13g120
_cod_depositor_comments
;
The following automatic conversions were performed:
'_symmetry_cell_setting' value 'Triclinic' changed to 'triclinic'
according to '/home/saulius/struct/CIF-dictionaries/cif_core.dic'
dictionary named 'cif_core.dic' version 2.4.1 from 2010-06-29.

Automatic conversion script
Id: cif_fix_enum 1527 2010-12-29 10:47:43Z saulius 
;
_cod_original_sg_symbol_H-M P-1
_cod_database_code 7202857

loop_
_symmetry_equiv_pos_as_xyz
'x, y, z'
'-x, -y, -z'

loop_
_atom_site_label
_atom_site_type_symbol
_atom_site_fract_x
_atom_site_fract_y
_atom_site_fract_z
_atom_site_U_iso_or_equiv
_atom_site_adp_type
_atom_site_occupancy
_atom_site_symmetry_multiplicity
_atom_site_calc_flag
_atom_site_refinement_flags
_atom_site_disorder_assembly
_atom_site_disorder_group
C1 C 1.0240(4) 0.3811(3) 0.92023(17) 0.0275(5) Uani 1 1 d . . .
C2 C 0.7486(4) 0.5270(3) 0.80295(16) 0.0243(5) Uani 1 1 d . . .
C3 C 0.5632(4) 0.5881(3) 0.74138(17) 0.0271(5) Uani 1 1 d . . .
H3 H 0.4515 0.5453 0.7573 0.033 Uiso 1 1 calc R . .
C4 C 0.5525(4) 0.7173(3) 0.65423(17) 0.0270(5) Uani 1 1 d . . .
C5 C 0.7103(4) 0.7852(3) 0.63074(17) 0.0302(5) Uani 1 1 d . . .
H5 H 0.6926 0.8753 0.5710 0.036 Uiso 1 1 calc R . .
C6 C 0.8949(4) 0.7225(3) 0.69394(18) 0.0305(5) Uani 1 1 d . . .
H6 H 1.0045 0.7684 0.6796 0.037 Uiso 1 1 calc R . .
C7 C 0.9100(4) 0.5909(3) 0.77795(17) 0.0261(5) Uani 1 1 d . . .
C8 C 0.5983(4) 0.8753(3) 0.24492(16) 0.0241(5) Uani 1 1 d . . .
C9 C 0.5200(4) 1.0048(3) 0.15586(17) 0.0261(5) Uani 1 1 d . . .
H9 H 0.3814 1.0310 0.1269 0.031 Uiso 1 1 calc R . .
C10 C 0.6436(4) 1.0954(3) 0.10945(17) 0.0259(5) Uani 1 1 d . . .
C11 C 0.8486(4) 1.0585(3) 0.14986(18) 0.0285(5) Uani 1 1 d . . .
H11 H 0.9322 1.1221 0.1172 0.034 Uiso 1 1 calc R . .
C12 C 0.9276(4) 0.9284(3) 0.23785(17) 0.0267(5) Uani 1 1 d . . .
H12 H 1.0676 0.9015 0.2654 0.032 Uiso 1 1 calc R . .
C13 C 0.8051(4) 0.8351(3) 0.28737(16) 0.0239(5) Uani 1 1 d . . .
C14 C 0.8876(4) 0.6962(3) 0.38054(16) 0.0252(5) Uani 1 1 d . . .
Cl1 Cl 0.33357(10) 0.79217(9) 0.56769(4) 0.0382(2) Uani 1 1 d . . .
N1 N 0.8239(3) 0.3978(3) 0.89305(14) 0.0266(4) Uani 1 1 d . . .
H1 H 0.7526 0.3365 0.9270 0.032 Uiso 1 1 calc R . .
O1 O 1.0802(2) 0.5000(2) 0.84980(11) 0.0297(4) Uani 1 1 d . . .
O2 O 1.1432(3) 0.2829(2) 0.99297(12) 0.0334(4) Uani 1 1 d . . .
O3 O 0.4691(3) 0.7921(2) 0.28728(13) 0.0359(4) Uani 1 1 d . . .
O4 O 0.5709(3) 1.2255(2) 0.02234(12) 0.0336(4) Uani 1 1 d . . .
O5 O 0.7832(3) 0.6090(2) 0.42390(12) 0.0305(4) Uani 1 1 d . . .
O6 O 1.0802(3) 0.6694(2) 0.41549(12) 0.0325(4) Uani 1 1 d . . .
H4O H 0.4465 1.2436 0.0085 0.039 Uiso 1 1 d R . .
H3O H 0.5444 0.7107 0.3431 0.039 Uiso 1 1 d R . .
H6O H 1.1195 0.5786 0.4665 0.039 Uiso 1 1 d R . .

loop_
_atom_site_aniso_label
_atom_site_aniso_U_11
_atom_site_aniso_U_22
_atom_site_aniso_U_33
_atom_site_aniso_U_23
_atom_site_aniso_U_13
_atom_site_aniso_U_12
C1 0.0279(13) 0.0279(12) 0.0255(13) -0.0068(10) 0.0037(10) -0.0098(11)
C2 0.0255(12) 0.0235(11) 0.0229(12) -0.0040(9) 0.0033(9) -0.0094(10)
C3 0.0275(12) 0.0295(12) 0.0268(13) -0.0056(10) 0.0042(9) -0.0145(10)
C4 0.0276(13) 0.0279(12) 0.0235(12) -0.0054(10) 0.0005(9) -0.0092(10)
C5 0.0368(14) 0.0283(12) 0.0238(13) 0.0015(10) 0.0040(10) -0.0151(11)
C6 0.0314(13) 0.0330(13) 0.0310(14) -0.0050(11) 0.0056(10) -0.0184(11)
C7 0.0233(12) 0.0265(12) 0.0281(13) -0.0076(10) 0.0008(9) -0.0087(10)
C8 0.0245(12) 0.0228(11) 0.0264(12) -0.0050(9) 0.0030(9) -0.0110(10)
C9 0.0226(12) 0.0253(11) 0.0280(13) -0.0032(10) -0.0048(9) -0.0081(10)
C10 0.0278(13) 0.0242(11) 0.0222(12) -0.0017(9) 0.0002(9) -0.0085(10)
C11 0.0257(12) 0.0283(12) 0.0312(13) -0.0006(10) 0.0022(9) -0.0134(11)
C12 0.0236(12) 0.0284(12) 0.0278(13) -0.0046(10) -0.0007(9) -0.0107(10)
C13 0.0237(12) 0.0215(11) 0.0248(12) -0.0046(9) 0.0009(9) -0.0076(10)
C14 0.0251(12) 0.0247(11) 0.0235(12) -0.0058(9) 0.0005(9) -0.0075(10)
Cl1 0.0361(4) 0.0490(4) 0.0275(4) 0.0041(3) -0.0051(2) -0.0211(3)
N1 0.0267(10) 0.0269(10) 0.0249(10) 0.0002(8) 0.0023(8) -0.0123(9)
O1 0.0259(9) 0.0348(9) 0.0288(9) -0.0055(7) 0.0014(7) -0.0133(8)
O2 0.0296(9) 0.0363(9) 0.0279(10) -0.0012(8) -0.0044(7) -0.0094(8)
O3 0.0303(9) 0.0393(10) 0.0362(10) 0.0078(8) -0.0060(7) -0.0197(8)
O4 0.0281(9) 0.0372(10) 0.0288(9) 0.0084(7) -0.0054(7) -0.0139(8)
O5 0.0279(9) 0.0322(9) 0.0281(9) 0.0028(7) -0.0004(7) -0.0134(8)
O6 0.0291(9) 0.0349(9) 0.0274(9) 0.0081(7) -0.0090(7) -0.0137(8)

loop_
_atom_type_symbol
_atom_type_description
_atom_type_scat_dispersion_real
_atom_type_scat_dispersion_imag
_atom_type_scat_source
C C 0.0181 0.0091 'International Tables Vol C Tables 4.2.6.8 and 6.1.1.4'
H H 0.0000 0.0000 'International Tables Vol C Tables 4.2.6.8 and 6.1.1.4'
N N 0.0311 0.0180 'International Tables Vol C Tables 4.2.6.8 and 6.1.1.4'
O O 0.0492 0.0322 'International Tables Vol C Tables 4.2.6.8 and 6.1.1.4'
Cl Cl 0.3639 0.7018 'International Tables Vol C Tables 4.2.6.8 and 6.1.1.4'

loop_
_geom_angle_atom_site_label_1
_geom_angle_atom_site_label_2
_geom_angle_atom_site_label_3
_geom_angle
_geom_angle_site_symmetry_1
_geom_angle_site_symmetry_3
_geom_angle_publ_flag
O2 C1 N1 129.5(2) . . ?
O2 C1 O1 122.0(2) . . ?
N1 C1 O1 108.45(19) . . ?
C3 C2 C7 121.4(2) . . ?
C3 C2 N1 133.0(2) . . ?
C7 C2 N1 105.5(2) . . ?
C2 C3 C4 115.0(2) . . ?
C2 C3 H3 122.5 . . ?
C4 C3 H3 122.5 . . ?
C5 C4 C3 123.5(2) . . ?
C5 C4 Cl1 117.75(18) . . ?
C3 C4 Cl1 118.70(18) . . ?
C4 C5 C6 120.5(2) . . ?
C4 C5 H5 119.8 . . ?
C6 C5 H5 119.8 . . ?
C7 C6 C5 116.3(2) . . ?
C7 C6 H6 121.8 . . ?
C5 C6 H6 121.8 . . ?
C6 C7 O1 127.7(2) . . ?
C6 C7 C2 123.2(2) . . ?
O1 C7 C2 109.1(2) . . ?
O3 C8 C9 117.1(2) . . ?
O3 C8 C13 122.8(2) . . ?
C9 C8 C13 120.1(2) . . ?
C10 C9 C8 119.8(2) . . ?
C10 C9 H9 120.1 . . ?
C8 C9 H9 120.1 . . ?
O4 C10 C9 121.5(2) . . ?
O4 C10 C11 117.2(2) . . ?
C9 C10 C11 121.3(2) . . ?
C12 C11 C10 119.0(2) . . ?
C12 C11 H11 120.5 . . ?
C10 C11 H11 120.5 . . ?
C11 C12 C13 121.1(2) . . ?
C11 C12 H12 119.4 . . ?
C13 C12 H12 119.4 . . ?
C12 C13 C8 118.7(2) . . ?
C12 C13 C14 121.7(2) . . ?
C8 C13 C14 119.6(2) . . ?
O5 C14 O6 122.1(2) . . ?
O5 C14 C13 122.4(2) . . ?
O6 C14 C13 115.6(2) . . ?
C1 N1 C2 109.52(19) . . ?
C1 N1 H1 125.2 . . ?
C2 N1 H1 125.2 . . ?
C1 O1 C7 107.41(17) . . ?
C8 O3 H3O 106.0 . . ?
C10 O4 H4O 109.1 . . ?
C14 O6 H6O 108.5 . . ?

loop_
_geom_bond_atom_site_label_1
_geom_bond_atom_site_label_2
_geom_bond_distance
_geom_bond_site_symmetry_2
_geom_bond_publ_flag
C1 O2 1.214(3) . ?
C1 N1 1.356(3) . ?
C1 O1 1.371(3) . ?
C2 C3 1.383(3) . ?
C2 C7 1.386(3) . ?
C2 N1 1.395(3) . ?
C3 C4 1.395(3) . ?
C3 H3 0.9500 . ?
C4 C5 1.382(3) . ?
C4 Cl1 1.744(2) . ?
C5 C6 1.389(3) . ?
C5 H5 0.9500 . ?
C6 C7 1.369(3) . ?
C6 H6 0.9500 . ?
C7 O1 1.383(3) . ?
C8 O3 1.350(3) . ?
C8 C9 1.387(3) . ?
C8 C13 1.412(3) . ?
C9 C10 1.378(3) . ?
C9 H9 0.9500 . ?
C10 O4 1.366(3) . ?
C10 C11 1.397(3) . ?
C11 C12 1.379(3) . ?
C11 H11 0.9500 . ?
C12 C13 1.401(3) . ?
C12 H12 0.9500 . ?
C13 C14 1.463(3) . ?
C14 O5 1.241(3) . ?
C14 O6 1.316(3) . ?
N1 H1 0.8800 . ?
O3 H3O 0.9053 . ?
O4 H4O 0.8123 . ?
O6 H6O 0.8580 . ?

loop_
_geom_hbond_atom_site_label_D
_geom_hbond_atom_site_label_H
_geom_hbond_atom_site_label_A
_geom_hbond_distance_DH
_geom_hbond_distance_HA
_geom_hbond_distance_DA
_geom_hbond_angle_DHA
_geom_hbond_site_symmetry_A
O6 H6O O5 0.86 1.81 2.669(2) 176.3 2_766
O3 H3O O5 0.91 1.78 2.596(2) 149.2 .
O4 H4O O2 0.81 1.95 2.759(2) 172.8 1_464
N1 H1 O4 0.88 2.08 2.950(2) 170.1 1_546

loop_
_cod_related_entry_id
_cod_related_entry_database
_cod_related_entry_code
1 ChemSpider 21149197
